data_4068387
loop_
_publ_author_name
'Kossoy, Elizaveta'
'Rybtchinski, Boris'
'Diskin-Posner, Yael'
'Shimon, Linda J. W.'
'Leitus, Gregory'
'Milstein, David'

_publ_section_title
;
 Structure and Reactivity of Rhodium(I) Complexes Based on
 Electron-Withdrawing Pyrrolyl-PCP-Pincer Ligands
;
_journal_issue 2
_journal_name_full Organometallics
_journal_page_first 523
_journal_paper_doi 10.1021/om800792y
_journal_volume 28
_journal_year 2009
_chemical_formula_moiety 'C31 H41 I N4 P3 Rh'
_chemical_formula_sum 'C31 H41 I N4 P3 Rh'
_chemical_formula_weight 792.40
_chemical_name_systematic
; 
 ? 
;
_space_group_IT_number 29
_symmetry_cell_setting orthorhombic
_symmetry_space_group_name_Hall 'P 2c -2ac'
_symmetry_space_group_name_H-M 'P c a 21'
_atom_sites_solution_hydrogens geom
_atom_sites_solution_primary direct
_atom_sites_solution_secondary difmap
_audit_creation_method SHELXL-97
_cell_angle_alpha 90.00
_cell_angle_beta 90.00
_cell_angle_gamma 90.00
_cell_formula_units_Z 4
_cell_length_a 16.2351(2)
_cell_length_b 10.6516(4)
_cell_length_c 19.0486(2)
_cell_measurement_reflns_used 43865
_cell_measurement_temperature 120(2)
_cell_measurement_theta_max 27.48
_cell_measurement_theta_min 1.00
_cell_volume 3294.07(13)
_computing_cell_refinement HKL
_computing_data_collection 'Collect package Bruker - Nonius'
_computing_data_reduction HKL
_computing_structure_refinement 'SHELXL-97 (Sheldrick, 1997)'
_computing_structure_solution 'SHELXS-97 (Sheldrick, 1990)'
_diffrn_ambient_temperature 120(2)
_diffrn_measured_fraction_theta_full 0.998
_diffrn_measured_fraction_theta_max 0.998
_diffrn_measurement_device_type 'Nonius Kappa CCD'
_diffrn_measurement_method 'Phi and Omega scans'
_diffrn_radiation_monochromator graphite
_diffrn_radiation_source 'fine-focus sealed tube'
_diffrn_radiation_type MoK\a
_diffrn_radiation_wavelength 0.71073
_diffrn_reflns_av_R_equivalents 0.093
_diffrn_reflns_av_sigmaI/netI 0.0475
_diffrn_reflns_limit_h_max 21
_diffrn_reflns_limit_h_min 0
_diffrn_reflns_limit_k_max 13
_diffrn_reflns_limit_k_min 0
_diffrn_reflns_limit_l_max 24
_diffrn_reflns_limit_l_min 0
_diffrn_reflns_number 31184
_diffrn_reflns_theta_full 27.50
_diffrn_reflns_theta_max 27.50
_diffrn_reflns_theta_min 2.29
_exptl_absorpt_coefficient_mu 1.628
_exptl_absorpt_correction_T_max 0.8945
_exptl_absorpt_correction_T_min 0.6863
_exptl_absorpt_correction_type empirical
_exptl_absorpt_process_details 'SHELXL-97 (Sheldrick, 1997)'
_exptl_crystal_colour yellow
_exptl_crystal_density_diffrn 1.598
_exptl_crystal_density_method 'not measured'
_exptl_crystal_description prism
_exptl_crystal_F_000 1592
_exptl_crystal_size_max 0.25
_exptl_crystal_size_mid 0.07
_exptl_crystal_size_min 0.07
_refine_diff_density_max 0.855
_refine_diff_density_min -1.262
_refine_diff_density_rms 0.245
_refine_ls_abs_structure_details 'Flack H D (1983), Acta Cryst. A39, 876-881'
_refine_ls_abs_structure_Flack 0.26(5)
_refine_ls_extinction_method none
_refine_ls_goodness_of_fit_ref 1.078
_refine_ls_hydrogen_treatment constr
_refine_ls_matrix_type full
_refine_ls_number_parameters 366
_refine_ls_number_reflns 3899
_refine_ls_number_restraints 1
_refine_ls_restrained_S_all 1.078
_refine_ls_R_factor_all 0.0460
_refine_ls_R_factor_gt 0.0322
_refine_ls_shift/su_max 0.001
_refine_ls_shift/su_mean 0.000
_refine_ls_structure_factor_coef Fsqd
_refine_ls_weighting_details 'calc w=1/[\s^2^(Fo^2^)+(0.0393P)^2^+2.0038P] where P=(Fo^2^+2Fc^2^)/3'
_refine_ls_weighting_scheme calc
_refine_ls_wR_factor_gt 0.0708
_refine_ls_wR_factor_ref 0.0758
_reflns_number_gt 3427
_reflns_number_total 3899
_reflns_threshold_expression >2sigma(I)
_cod_data_source_file om800792y_si_004.cif
_cod_data_source_block m796a
_cod_original_cell_volume 3294.24(13)
_cod_original_sg_symbol_H-M Pca2(1)
_cod_database_code 4068387

loop_
_symmetry_equiv_pos_as_xyz
'x, y, z'
'-x, -y, z+1/2'
'-x+1/2, y, z+1/2'
'x+1/2, -y, z'

loop_
_atom_site_label
_atom_site_type_symbol
_atom_site_fract_x
_atom_site_fract_y
_atom_site_fract_z
_atom_site_U_iso_or_equiv
_atom_site_adp_type
_atom_site_occupancy
_atom_site_symmetry_multiplicity
_atom_site_calc_flag
_atom_site_refinement_flags
Rh1 Rh 0.45560(3) 0.81688(4) 0.82647(2) 0.02396(10) Uani 1 1 d .
C2 C 0.3823(3) 0.9625(5) 0.8619(3) 0.0259(11) Uani 1 1 d .
P3 P 0.47334(10) 0.79225(13) 0.94406(9) 0.0255(3) Uani 1 1 d .
P4 P 0.42557(10) 0.91792(14) 0.72411(9) 0.0285(3) Uani 1 1 d .
C5 C 0.3258(4) 0.9911(5) 0.7409(3) 0.0325(14) Uani 1 1 d .
H5A H 0.3181 1.0661 0.7109 0.039 Uiso 1 1 calc R
H5B H 0.2804 0.9313 0.7318 0.039 Uiso 1 1 calc R
C6 C 0.3287(3) 1.0270(6) 0.8173(3) 0.0302(12) Uani 1 1 d .
C7 C 0.2792(4) 1.1241(6) 0.8421(4) 0.0389(15) Uani 1 1 d .
H7 H 0.2422 1.1654 0.8111 0.047 Uiso 1 1 calc R
C8 C 0.2835(4) 1.1608(6) 0.9119(4) 0.0426(16) Uani 1 1 d .
H8 H 0.2486 1.2256 0.9289 0.051 Uiso 1 1 calc R
C9 C 0.3382(4) 1.1033(6) 0.9563(3) 0.0367(14) Uani 1 1 d .
H9 H 0.3417 1.1294 1.0039 0.044 Uiso 1 1 calc R
C10 C 0.3889(4) 1.0062(5) 0.9319(3) 0.0284(12) Uani 1 1 d .
C11 C 0.4535(4) 0.9481(5) 0.9787(3) 0.0285(12) Uani 1 1 d .
H11A H 0.4332 0.9428 1.0277 0.034 Uiso 1 1 calc R
H11B H 0.5044 0.9991 0.9782 0.034 Uiso 1 1 calc R
N12 N 0.5635(3) 0.7480(5) 0.9820(3) 0.0270(10) Uani 1 1 d .
C13 C 0.5885(4) 0.7837(6) 1.0486(3) 0.0364(15) Uani 1 1 d .
H13 H 0.5650 0.8491 1.0759 0.044 Uiso 1 1 calc R
C14 C 0.6524(5) 0.7091(7) 1.0681(4) 0.0467(17) Uani 1 1 d .
H14 H 0.6822 0.7139 1.1110 0.056 Uiso 1 1 calc R
C15 C 0.6664(4) 0.6224(6) 1.0125(4) 0.0395(15) Uani 1 1 d .
H15 H 0.7072 0.5584 1.0119 0.047 Uiso 1 1 calc R
C16 C 0.6119(4) 0.6468(5) 0.9605(3) 0.0309(13) Uani 1 1 d .
H16 H 0.6074 0.6029 0.9173 0.037 Uiso 1 1 calc R
N17 N 0.4076(3) 0.7041(4) 0.9963(3) 0.0284(10) Uani 1 1 d .
C18 C 0.4268(4) 0.5957(6) 1.0337(3) 0.0331(13) Uani 1 1 d .
H18 H 0.4790 0.5554 1.0351 0.040 Uiso 1 1 calc R
C19 C 0.3579(4) 0.5579(6) 1.0677(3) 0.0361(14) Uani 1 1 d .
H19 H 0.3532 0.4856 1.0966 0.043 Uiso 1 1 calc R
C20 C 0.2931(4) 0.6455(5) 1.0525(3) 0.0325(13) Uani 1 1 d .
H20 H 0.2382 0.6426 1.0697 0.039 Uiso 1 1 calc R
C21 C 0.3254(4) 0.7329(5) 1.0089(3) 0.0312(13) Uani 1 1 d .
H21 H 0.2966 0.8027 0.9900 0.037 Uiso 1 1 calc R
N22 N 0.4127(4) 0.8544(5) 0.6419(3) 0.0362(13) Uani 1 1 d .
C23 C 0.4613(5) 0.7624(6) 0.6112(3) 0.0410(16) Uani 1 1 d .
H23 H 0.5016 0.7131 0.6346 0.049 Uiso 1 1 calc R
C24 C 0.4416(5) 0.7543(8) 0.5419(4) 0.0485(19) Uani 1 1 d .
H24 H 0.4653 0.6982 0.5088 0.058 Uiso 1 1 calc R
C25 C 0.3799(5) 0.8435(6) 0.5277(4) 0.0426(17) Uani 1 1 d .
H25 H 0.3543 0.8583 0.4837 0.051 Uiso 1 1 calc R
C26 C 0.3638(4) 0.9049(6) 0.5894(3) 0.0378(15) Uani 1 1 d .
H26 H 0.3254 0.9713 0.5952 0.045 Uiso 1 1 calc R
N27 N 0.4857(3) 1.0448(4) 0.7037(3) 0.0317(11) Uani 1 1 d .
C28 C 0.5618(4) 1.0368(7) 0.6710(3) 0.0375(15) Uani 1 1 d .
H28 H 0.5845 0.9630 0.6508 0.045 Uiso 1 1 calc R
C29 C 0.5986(5) 1.1502(7) 0.6724(4) 0.0487(19) Uani 1 1 d .
H29 H 0.6506 1.1701 0.6524 0.058 Uiso 1 1 calc R
C30 C 0.5472(5) 1.2335(7) 0.7083(4) 0.0430(16) Uani 1 1 d .
H30 H 0.5580 1.3197 0.7173 0.052 Uiso 1 1 calc R
C31 C 0.4785(4) 1.1684(6) 0.7281(3) 0.0367(15) Uani 1 1 d .
H31 H 0.4335 1.2014 0.7540 0.044 Uiso 1 1 calc R
I32 I 0.57224(3) 0.65468(3) 0.76855(3) 0.03524(11) Uani 1 1 d .
C33 C 0.5582(4) 0.9431(5) 0.8402(3) 0.0289(12) Uani 1 1 d .
H33A H 0.5931 0.9130 0.8786 0.043 Uiso 1 1 calc R
H33B H 0.5376 1.0272 0.8514 0.043 Uiso 1 1 calc R
H33C H 0.5905 0.9464 0.7967 0.043 Uiso 1 1 calc R
P34 P 0.34364(11) 0.66625(14) 0.81552(9) 0.0321(4) Uani 1 1 d .
C35 C 0.2411(4) 0.7347(6) 0.8329(4) 0.0382(14) Uani 1 1 d .
H35A H 0.2493 0.8079 0.8642 0.046 Uiso 1 1 calc R
H35B H 0.2199 0.7676 0.7878 0.046 Uiso 1 1 calc R
C36 C 0.1730(5) 0.6538(6) 0.8653(4) 0.0427(16) Uani 1 1 d .
H36A H 0.1891 0.6286 0.9129 0.064 Uiso 1 1 calc R
H36B H 0.1646 0.5787 0.8365 0.064 Uiso 1 1 calc R
H36C H 0.1217 0.7022 0.8674 0.064 Uiso 1 1 calc R
C37 C 0.3445(4) 0.5231(5) 0.8701(3) 0.0342(14) Uani 1 1 d .
H37A H 0.3365 0.5479 0.9197 0.041 Uiso 1 1 calc R
H37B H 0.2969 0.4702 0.8565 0.041 Uiso 1 1 calc R
C38 C 0.4221(5) 0.4440(6) 0.8652(4) 0.0448(17) Uani 1 1 d .
H38A H 0.4688 0.4914 0.8842 0.067 Uiso 1 1 calc R
H38B H 0.4329 0.4231 0.8159 0.067 Uiso 1 1 calc R
H38C H 0.4148 0.3665 0.8922 0.067 Uiso 1 1 calc R
C39 C 0.3353(6) 0.5982(8) 0.7258(4) 0.057(2) Uani 1 1 d .
H39A H 0.3201 0.6668 0.6932 0.068 Uiso 1 1 calc R
H39B H 0.3906 0.5681 0.7118 0.068 Uiso 1 1 calc R
C40 C 0.2772(6) 0.4956(7) 0.7153(4) 0.059(2) Uani 1 1 d .
H40A H 0.2212 0.5252 0.7250 0.089 Uiso 1 1 calc R
H40B H 0.2908 0.4264 0.7472 0.089 Uiso 1 1 calc R
H40C H 0.2806 0.4662 0.6667 0.089 Uiso 1 1 calc R

loop_
_atom_site_aniso_label
_atom_site_aniso_U_11
_atom_site_aniso_U_22
_atom_site_aniso_U_33
_atom_site_aniso_U_23
_atom_site_aniso_U_13
_atom_site_aniso_U_12
Rh1 0.0306(2) 0.02201(18) 0.01929(19) 0.00113(17) -0.00084(18) -0.00089(16)
C2 0.024(3) 0.021(3) 0.032(3) -0.002(2) 0.003(2) -0.003(2)
P3 0.0315(8) 0.0239(7) 0.0212(7) 0.0013(5) -0.0016(6) -0.0020(6)
P4 0.0360(8) 0.0266(8) 0.0230(7) 0.0042(5) -0.0039(6) -0.0054(6)
C5 0.031(3) 0.027(3) 0.039(3) 0.003(2) -0.005(2) -0.003(3)
C6 0.027(3) 0.034(3) 0.030(3) 0.008(3) -0.003(2) -0.007(2)
C7 0.037(4) 0.030(3) 0.050(4) 0.003(3) -0.007(3) -0.001(3)
C8 0.034(4) 0.032(3) 0.062(5) -0.004(3) 0.004(3) 0.005(3)
C9 0.044(4) 0.030(3) 0.035(3) -0.004(2) 0.006(3) 0.000(3)
C10 0.036(3) 0.021(3) 0.028(3) 0.000(2) 0.001(2) -0.008(2)
C11 0.033(3) 0.027(3) 0.025(3) -0.005(2) 0.001(2) -0.004(2)
N12 0.035(3) 0.025(2) 0.022(2) 0.0041(18) -0.0025(19) -0.002(2)
C13 0.049(4) 0.033(3) 0.028(3) -0.001(2) -0.014(3) 0.005(3)
C14 0.061(5) 0.046(4) 0.033(4) 0.003(3) -0.018(3) 0.008(4)
C15 0.042(4) 0.035(3) 0.041(4) 0.007(3) -0.005(3) 0.007(3)
C16 0.031(3) 0.028(3) 0.034(3) 0.007(2) 0.001(2) 0.001(2)
N17 0.037(3) 0.025(2) 0.024(2) 0.0029(19) -0.0008(19) -0.004(2)
C18 0.046(4) 0.027(3) 0.027(3) 0.004(2) -0.006(2) -0.003(3)
C19 0.047(4) 0.033(3) 0.029(3) 0.007(2) -0.003(3) -0.011(3)
C20 0.036(3) 0.035(3) 0.026(3) -0.002(2) 0.001(2) -0.009(3)
C21 0.038(3) 0.030(3) 0.026(3) -0.007(2) -0.002(2) -0.006(3)
N22 0.051(4) 0.033(3) 0.025(3) 0.005(2) -0.003(2) -0.014(2)
C23 0.055(5) 0.035(3) 0.033(4) -0.007(3) -0.003(3) 0.007(3)
C24 0.066(5) 0.053(5) 0.027(3) -0.003(3) -0.001(3) -0.020(4)
C25 0.046(4) 0.053(4) 0.029(3) 0.006(3) -0.012(3) -0.018(3)
C26 0.042(4) 0.042(4) 0.030(3) 0.010(3) -0.007(3) -0.014(3)
N27 0.038(3) 0.029(3) 0.028(2) 0.0084(19) -0.004(2) -0.008(2)
C28 0.048(4) 0.043(4) 0.022(3) 0.003(3) 0.000(2) -0.008(3)
C29 0.053(4) 0.063(5) 0.030(4) 0.017(3) -0.005(3) -0.021(4)
C30 0.056(4) 0.039(4) 0.034(3) 0.008(3) -0.009(3) -0.012(3)
C31 0.045(4) 0.029(3) 0.036(3) 0.001(2) -0.008(3) -0.008(3)
I32 0.0451(2) 0.03320(19) 0.02745(18) -0.00107(17) 0.00260(18) 0.00751(17)
C33 0.032(3) 0.026(3) 0.029(3) -0.001(2) 0.000(2) -0.004(2)
P34 0.0453(9) 0.0271(7) 0.0238(8) 0.0013(6) -0.0063(6) -0.0111(6)
C35 0.032(3) 0.038(3) 0.045(3) 0.015(3) -0.009(3) -0.007(3)
C36 0.049(4) 0.045(4) 0.033(4) -0.004(3) 0.000(3) -0.017(3)
C37 0.047(4) 0.025(3) 0.032(3) 0.001(2) -0.001(3) -0.008(3)
C38 0.059(5) 0.031(3) 0.045(4) 0.007(3) -0.004(3) -0.003(3)
C39 0.094(6) 0.049(4) 0.027(4) 0.001(3) -0.004(3) -0.022(4)
C40 0.087(7) 0.048(4) 0.043(4) -0.008(3) -0.013(4) -0.014(4)

loop_
_atom_type_symbol
_atom_type_description
_atom_type_scat_dispersion_real
_atom_type_scat_dispersion_imag
_atom_type_scat_source
C C 0.0033 0.0016 'International Tables Vol C Tables 4.2.6.8 and 6.1.1.4'
H H 0.0000 0.0000 'International Tables Vol C Tables 4.2.6.8 and 6.1.1.4'
P P 0.1023 0.0942 'International Tables Vol C Tables 4.2.6.8 and 6.1.1.4'
N N 0.0061 0.0033 'International Tables Vol C Tables 4.2.6.8 and 6.1.1.4'
I I -0.4742 1.8119 'International Tables Vol C Tables 4.2.6.8 and 6.1.1.4'
Rh Rh -1.1178 0.9187 'International Tables Vol C Tables 4.2.6.8 and 6.1.1.4'

loop_
_geom_angle_atom_site_label_1
_geom_angle_atom_site_label_2
_geom_angle_atom_site_label_3
_geom_angle
C2 Rh1 C33 86.4(2)
C2 Rh1 P3 80.65(16)
C33 Rh1 P3 81.66(16)
C2 Rh1 P4 78.60(16)
C33 Rh1 P4 88.53(16)
P3 Rh1 P4 157.54(6)
C2 Rh1 P34 95.32(16)
C33 Rh1 P34 176.76(16)
P3 Rh1 P34 95.91(6)
P4 Rh1 P34 94.49(6)
C2 Rh1 I32 169.66(15)
C33 Rh1 I32 84.81(16)
P3 Rh1 I32 103.42(4)
P4 Rh1 I32 95.70(4)
P34 Rh1 I32 93.71(4)
C6 C2 C10 117.3(5)
C6 C2 Rh1 121.9(4)
C10 C2 Rh1 120.7(4)
N12 P3 N17 97.8(2)
N12 P3 C11 104.6(3)
N17 P3 C11 100.2(3)
N12 P3 Rh1 124.07(18)
N17 P3 Rh1 123.35(18)
C11 P3 Rh1 103.32(19)
N27 P4 N22 100.0(2)
N27 P4 C5 102.0(3)
N22 P4 C5 102.7(3)
N27 P4 Rh1 116.40(18)
N22 P4 Rh1 128.24(19)
C5 P4 Rh1 104.0(2)
C6 C5 P4 104.5(4)
C6 C5 H5A 110.9
P4 C5 H5A 110.9
C6 C5 H5B 110.9
P4 C5 H5B 110.9
H5A C5 H5B 108.9
C7 C6 C2 121.2(6)
C7 C6 C5 119.9(5)
C2 C6 C5 118.9(5)
C8 C7 C6 120.3(6)
C8 C7 H7 119.8
C6 C7 H7 119.8
C9 C8 C7 119.9(6)
C9 C8 H8 120.0
C7 C8 H8 120.0
C8 C9 C10 120.3(6)
C8 C9 H9 119.8
C10 C9 H9 119.8
C9 C10 C2 120.7(6)
C9 C10 C11 120.9(5)
C2 C10 C11 118.3(5)
C10 C11 P3 106.5(4)
C10 C11 H11A 110.4
P3 C11 H11A 110.4
C10 C11 H11B 110.4
P3 C11 H11B 110.4
H11A C11 H11B 108.6
C13 N12 C16 108.4(5)
C13 N12 P3 124.5(4)
C16 N12 P3 125.1(4)
C14 C13 N12 108.3(6)
C14 C13 H13 125.8
N12 C13 H13 125.8
C13 C14 C15 107.3(6)
C13 C14 H14 126.4
C15 C14 H14 126.4
C16 C15 C14 108.4(6)
C16 C15 H15 125.8
C14 C15 H15 125.8
C15 C16 N12 107.6(6)
C15 C16 H16 126.2
N12 C16 H16 126.2
C21 N17 C18 108.0(5)
C21 N17 P3 124.8(4)
C18 N17 P3 127.2(5)
C19 C18 N17 107.8(6)
C19 C18 H18 126.1
N17 C18 H18 126.1
C18 C19 C20 108.5(5)
C18 C19 H19 125.8
C20 C19 H19 125.8
C21 C20 C19 106.6(6)
C21 C20 H20 126.7
C19 C20 H20 126.7
C20 C21 N17 109.1(6)
C20 C21 H21 125.5
N17 C21 H21 125.5
C26 N22 C23 107.2(5)
C26 N22 P4 125.0(5)
C23 N22 P4 126.4(5)
C24 C23 N22 108.6(7)
C24 C23 H23 125.7
N22 C23 H23 125.7
C23 C24 C25 108.1(7)
C23 C24 H24 125.9
C25 C24 H24 125.9
C26 C25 C24 107.1(6)
C26 C25 H25 126.5
C24 C25 H25 126.5
C25 C26 N22 108.9(6)
C25 C26 H26 125.5
N22 C26 H26 125.5
C28 N27 C31 106.3(5)
C28 N27 P4 124.2(4)
C31 N27 P4 128.2(5)
C29 C28 N27 109.4(6)
C29 C28 H28 125.3
N27 C28 H28 125.3
C28 C29 C30 108.3(7)
C28 C29 H29 125.9
C30 C29 H29 125.9
C31 C30 C29 107.5(6)
C31 C30 H30 126.3
C29 C30 H30 126.3
C30 C31 N27 108.5(6)
C30 C31 H31 125.8
N27 C31 H31 125.8
Rh1 C33 H33A 109.5
Rh1 C33 H33B 109.5
H33A C33 H33B 109.5
Rh1 C33 H33C 109.5
H33A C33 H33C 109.5
H33B C33 H33C 109.5
C37 P34 C35 103.4(3)
C37 P34 C39 101.3(3)
C35 P34 C39 104.6(4)
C37 P34 Rh1 119.4(2)
C35 P34 Rh1 113.4(2)
C39 P34 Rh1 113.0(3)
C36 C35 P34 120.0(5)
C36 C35 H35A 107.3
P34 C35 H35A 107.3
C36 C35 H35B 107.3
P34 C35 H35B 107.3
H35A C35 H35B 106.9
C35 C36 H36A 109.5
C35 C36 H36B 109.5
H36A C36 H36B 109.5
C35 C36 H36C 109.5
H36A C36 H36C 109.5
H36B C36 H36C 109.5
C38 C37 P34 115.4(5)
C38 C37 H37A 108.4
P34 C37 H37A 108.4
C38 C37 H37B 108.4
P34 C37 H37B 108.4
H37A C37 H37B 107.5
C37 C38 H38A 109.5
C37 C38 H38B 109.5
H38A C38 H38B 109.5
C37 C38 H38C 109.5
H38A C38 H38C 109.5
H38B C38 H38C 109.5
C40 C39 P34 117.7(6)
C40 C39 H39A 107.9
P34 C39 H39A 107.9
C40 C39 H39B 107.9
P34 C39 H39B 107.9
H39A C39 H39B 107.2
C39 C40 H40A 109.5
C39 C40 H40B 109.5
H40A C40 H40B 109.5
C39 C40 H40C 109.5
H40A C40 H40C 109.5
H40B C40 H40C 109.5

loop_
_geom_bond_atom_site_label_1
_geom_bond_atom_site_label_2
_geom_bond_distance
Rh1 C2 2.068(5)
Rh1 C33 2.156(5)
Rh1 P3 2.2736(16)
Rh1 P4 2.2800(16)
Rh1 P34 2.4336(16)
Rh1 I32 2.7906(6)
C2 C6 1.397(8)
C2 C10 1.416(8)
P3 N12 1.699(5)
P3 N17 1.735(5)
P3 C11 1.816(6)
P4 N27 1.713(5)
P4 N22 1.718(5)
P4 C5 1.825(6)
C5 C6 1.506(9)
C5 H5A 0.9900
C5 H5B 0.9900
C6 C7 1.393(9)
C7 C8 1.387(10)
C7 H7 0.9500
C8 C9 1.370(10)
C8 H8 0.9500
C9 C10 1.402(8)
C9 H9 0.9500
C10 C11 1.509(8)
C11 H11A 0.9900
C11 H11B 0.9900
N12 C13 1.385(8)
N12 C16 1.396(8)
C13 C14 1.359(9)
C13 H13 0.9500
C14 C15 1.424(10)
C14 H14 0.9500
C15 C16 1.353(9)
C15 H15 0.9500
C16 H16 0.9500
N17 C21 1.389(8)
N17 C18 1.393(7)
C18 C19 1.354(9)
C18 H18 0.9500
C19 C20 1.436(9)
C19 H19 0.9500
C20 C21 1.354(8)
C20 H20 0.9500
C21 H21 0.9500
N22 C26 1.386(8)
N22 C23 1.387(9)
C23 C24 1.362(10)
C23 H23 0.9500
C24 C25 1.405(12)
C24 H24 0.9500
C25 C26 1.370(10)
C25 H25 0.9500
C26 H26 0.9500
N27 C28 1.385(8)
N27 C31 1.401(8)
C28 C29 1.348(10)
C28 H28 0.9500
C29 C30 1.397(11)
C29 H29 0.9500
C30 C31 1.366(10)
C30 H30 0.9500
C31 H31 0.9500
C33 H33A 0.9800
C33 H33B 0.9800
C33 H33C 0.9800
P34 C37 1.846(6)
P34 C35 1.847(7)
P34 C39 1.861(7)
C35 C36 1.533(9)
C35 H35A 0.9900
C35 H35B 0.9900
C36 H36A 0.9800
C36 H36B 0.9800
C36 H36C 0.9800
C37 C38 1.519(9)
C37 H37A 0.9900
C37 H37B 0.9900
C38 H38A 0.9800
C38 H38B 0.9800
C38 H38C 0.9800
C39 C40 1.457(10)
C39 H39A 0.9900
C39 H39B 0.9900
C40 H40A 0.9800
C40 H40B 0.9800
C40 H40C 0.9800

loop_
_geom_torsion_atom_site_label_1
_geom_torsion_atom_site_label_2
_geom_torsion_atom_site_label_3
_geom_torsion_atom_site_label_4
_geom_torsion
C33 Rh1 C2 C6 109.4(5)
P3 Rh1 C2 C6 -168.5(5)
P4 Rh1 C2 C6 20.1(4)
P34 Rh1 C2 C6 -73.4(5)
I32 Rh1 C2 C6 77.4(10)
C33 Rh1 C2 C10 -66.2(5)
P3 Rh1 C2 C10 15.9(4)
P4 Rh1 C2 C10 -155.5(5)
P34 Rh1 C2 C10 111.0(4)
I32 Rh1 C2 C10 -98.2(9)
C2 Rh1 P3 N12 -143.3(3)
C33 Rh1 P3 N12 -55.6(3)
P4 Rh1 P3 N12 -120.6(2)
P34 Rh1 P3 N12 122.2(2)
I32 Rh1 P3 N12 27.0(2)
C2 Rh1 P3 N17 86.8(3)
C33 Rh1 P3 N17 174.5(3)
P4 Rh1 P3 N17 109.5(2)
P34 Rh1 P3 N17 -7.7(2)
I32 Rh1 P3 N17 -102.9(2)
C2 Rh1 P3 C11 -25.1(3)
C33 Rh1 P3 C11 62.6(3)
P4 Rh1 P3 C11 -2.4(3)
P34 Rh1 P3 C11 -119.6(2)
I32 Rh1 P3 C11 145.2(2)
C2 Rh1 P4 N27 83.3(3)
C33 Rh1 P4 N27 -3.3(3)
P3 Rh1 P4 N27 60.5(3)
P34 Rh1 P4 N27 177.9(2)
I32 Rh1 P4 N27 -87.9(2)
C2 Rh1 P4 N22 -147.0(3)
C33 Rh1 P4 N22 126.3(3)
P3 Rh1 P4 N22 -169.9(3)
P34 Rh1 P4 N22 -52.5(3)
I32 Rh1 P4 N22 41.7(3)
C2 Rh1 P4 C5 -28.0(3)
C33 Rh1 P4 C5 -114.6(3)
P3 Rh1 P4 C5 -50.9(3)
P34 Rh1 P4 C5 66.5(2)
I32 Rh1 P4 C5 160.7(2)
N27 P4 C5 C6 -86.9(4)
N22 P4 C5 C6 169.8(4)
Rh1 P4 C5 C6 34.5(4)
C10 C2 C6 C7 -4.9(8)
Rh1 C2 C6 C7 179.4(4)
C10 C2 C6 C5 174.4(5)
Rh1 C2 C6 C5 -1.4(7)
P4 C5 C6 C7 155.6(5)
P4 C5 C6 C2 -23.7(6)
C2 C6 C7 C8 1.5(10)
C5 C6 C7 C8 -177.7(6)
C6 C7 C8 C9 1.5(10)
C7 C8 C9 C10 -1.0(10)
C8 C9 C10 C2 -2.6(9)
C8 C9 C10 C11 175.7(6)
C6 C2 C10 C9 5.4(8)
Rh1 C2 C10 C9 -178.8(4)
C6 C2 C10 C11 -172.9(5)
Rh1 C2 C10 C11 2.9(7)
C9 C10 C11 P3 156.5(5)
C2 C10 C11 P3 -25.2(6)
N12 P3 C11 C10 164.0(4)
N17 P3 C11 C10 -95.1(4)
Rh1 P3 C11 C10 33.0(4)
N17 P3 N12 C13 -70.4(5)
C11 P3 N12 C13 32.3(5)
Rh1 P3 N12 C13 149.9(4)
N17 P3 N12 C16 91.3(5)
C11 P3 N12 C16 -166.0(5)
Rh1 P3 N12 C16 -48.4(5)
C16 N12 C13 C14 1.5(7)
P3 N12 C13 C14 165.8(5)
N12 C13 C14 C15 -1.3(8)
C13 C14 C15 C16 0.6(8)
C14 C15 C16 N12 0.3(8)
C13 N12 C16 C15 -1.1(7)
P3 N12 C16 C15 -165.2(5)
N12 P3 N17 C21 154.9(5)
C11 P3 N17 C21 48.5(5)
Rh1 P3 N17 C21 -65.0(5)
N12 P3 N17 C18 -23.7(5)
C11 P3 N17 C18 -130.1(5)
Rh1 P3 N17 C18 116.4(5)
C21 N17 C18 C19 0.8(7)
P3 N17 C18 C19 179.6(4)
N17 C18 C19 C20 -0.9(7)
C18 C19 C20 C21 0.7(7)
C19 C20 C21 N17 -0.2(7)
C18 N17 C21 C20 -0.4(6)
P3 N17 C21 C20 -179.2(4)
N27 P4 N22 C26 -72.5(5)
C5 P4 N22 C26 32.4(6)
Rh1 P4 N22 C26 152.0(4)
N27 P4 N22 C23 92.5(6)
C5 P4 N22 C23 -162.6(6)
Rh1 P4 N22 C23 -43.0(6)
C26 N22 C23 C24 -1.3(8)
P4 N22 C23 C24 -168.5(5)
N22 C23 C24 C25 0.6(9)
C23 C24 C25 C26 0.4(8)
C24 C25 C26 N22 -1.2(8)
C23 N22 C26 C25 1.6(7)
P4 N22 C26 C25 169.0(5)
N22 P4 N27 C28 -58.7(5)
C5 P4 N27 C28 -164.2(5)
Rh1 P4 N27 C28 83.4(5)
N22 P4 N27 C31 135.8(5)
C5 P4 N27 C31 30.4(6)
Rh1 P4 N27 C31 -82.1(5)
C31 N27 C28 C29 -2.3(7)
P4 N27 C28 C29 -170.5(5)
N27 C28 C29 C30 1.7(8)
C28 C29 C30 C31 -0.4(8)
C29 C30 C31 N27 -1.0(7)
C28 N27 C31 C30 2.0(7)
P4 N27 C31 C30 169.6(5)
C2 Rh1 P34 C37 -117.0(3)
P3 Rh1 P34 C37 -35.9(2)
P4 Rh1 P34 C37 164.0(2)
I32 Rh1 P34 C37 68.0(2)
C2 Rh1 P34 C35 5.2(3)
P3 Rh1 P34 C35 86.4(2)
P4 Rh1 P34 C35 -73.7(2)
I32 Rh1 P34 C35 -169.7(2)
C2 Rh1 P34 C39 124.1(4)
P3 Rh1 P34 C39 -154.8(3)
P4 Rh1 P34 C39 45.1(3)
I32 Rh1 P34 C39 -50.9(3)
C37 P34 C35 C36 -17.6(6)
C39 P34 C35 C36 88.1(6)
Rh1 P34 C35 C36 -148.4(5)
C35 P34 C37 C38 178.7(5)
C39 P34 C37 C38 70.4(6)
Rh1 P34 C37 C38 -54.3(5)
C37 P34 C39 C40 43.6(8)
C35 P34 C39 C40 -63.7(7)
Rh1 P34 C39 C40 172.5(6)
